data_4078300
loop_
_publ_author_name
'Agou, Tomohiro'
'Nagata, Koichi'
'Sakai, Heisuke'
'Furukawa, Yukio'
'Tokitoh, Norihiro'

_publ_section_title
;
 Synthesis, Structure, and Properties of a Stable 1,2-Dibromodialumane(4)
 Bearing a Bulky Aryl Substituent
;
_journal_issue 9
_journal_name_full Organometallics
_journal_page_first 3806
_journal_paper_doi 10.1021/om300237q
_journal_volume 31
_journal_year 2012
_chemical_formula_moiety 'C40 H82 Al2 Br2 Si8'
_chemical_formula_sum 'C40 H82 Al2 Br2 Si8'
_chemical_formula_weight 1001.56
_chemical_name_common Bbp2Al2Br2
_chemical_name_systematic 1,2-Bis(2,6-bis(bis(trimethylsilyl)methyl)phenyl)-1,2-dibromodialumane
_chemical_properties_physical 'air-sensitive, moisture-sensitive, oxygen-sensitive'
_space_group_IT_number 2
_symmetry_cell_setting triclinic
_symmetry_Int_Tables_number 2
_symmetry_space_group_name_Hall '-P 1'
_symmetry_space_group_name_H-M 'P -1'
_atom_sites_solution_hydrogens geom
_atom_sites_solution_primary direct
_atom_sites_solution_secondary difmap
_audit_creation_method SHELXL-97
_audit_update_record
;
2012-03-05 # Formatted by publCIF
;
_cell_angle_alpha 90.723(3)
_cell_angle_beta 102.640(3)
_cell_angle_gamma 107.248(7)
_cell_formula_units_Z 1
_cell_length_a 9.2102(6)
_cell_length_b 12.6539(9)
_cell_length_c 12.6874(10)
_cell_measurement_temperature 93(2)
_cell_measurement_theta_max 25.50
_cell_measurement_theta_min 1.65
_cell_volume 1373.16(18)
_computing_cell_refinement HKL2000
_computing_data_collection CrystalClear
_computing_data_reduction HKL2000
_computing_molecular_graphics
;
Yadokari-XG 2009 (Wakita Nemoto et al., 2009)
;
_computing_publication_material
;
Yadokari-XG 2009 (Wakita, Nemoto et al., 2009)
;
_computing_structure_refinement 'SHELXL-97 (Sheldrick, 1997)'
_computing_structure_solution 'SHELXS-97 (Sheldrick, 1997)'
_diffrn_ambient_temperature 93(2)
_diffrn_detector_area_resol_mean 7.31
_diffrn_measured_fraction_theta_full 0.976
_diffrn_measured_fraction_theta_max 0.976
_diffrn_measurement_device_type 'Rigaku Mercury CCD'
_diffrn_measurement_method \w
_diffrn_radiation_monochromator graphite
_diffrn_radiation_probe x-ray
_diffrn_radiation_type MoK\a
_diffrn_radiation_wavelength 0.71069
_diffrn_reflns_av_R_equivalents 0.0761
_diffrn_reflns_av_sigmaI/netI 0.1319
_diffrn_reflns_limit_h_max 11
_diffrn_reflns_limit_h_min -11
_diffrn_reflns_limit_k_max 15
_diffrn_reflns_limit_k_min -15
_diffrn_reflns_limit_l_max 15
_diffrn_reflns_limit_l_min -15
_diffrn_reflns_number 11223
_diffrn_reflns_theta_full 25.50
_diffrn_reflns_theta_max 25.50
_diffrn_reflns_theta_min 1.65
_diffrn_source 'fine-focus sealed tube'
_diffrn_source_type 'Rigaku VariMax'
_diffrn_standards_number 11223
_exptl_absorpt_coefficient_mu 1.708
_exptl_absorpt_correction_T_max 0.9045
_exptl_absorpt_correction_T_min 0.8478
_exptl_absorpt_correction_type multi-scan
_exptl_absorpt_process_details
;
Jacobsen, R. (1998) Private communication 
;
_exptl_crystal_colour colorless
_exptl_crystal_density_diffrn 1.211
_exptl_crystal_density_method 'not measured'
_exptl_crystal_description cubic
_exptl_crystal_F_000 530
_exptl_crystal_recrystallization_method toluene
_exptl_crystal_size_max 0.10
_exptl_crystal_size_mid 0.10
_exptl_crystal_size_min 0.06
_refine_diff_density_max 0.528
_refine_diff_density_min -0.725
_refine_diff_density_rms 0.111
_refine_ls_extinction_method none
_refine_ls_goodness_of_fit_ref 1.004
_refine_ls_hydrogen_treatment constr
_refine_ls_matrix_type full
_refine_ls_number_parameters 247
_refine_ls_number_reflns 4984
_refine_ls_number_restraints 0
_refine_ls_restrained_S_all 1.004
_refine_ls_R_factor_all 0.0893
_refine_ls_R_factor_gt 0.0475
_refine_ls_shift/su_max 0.001
_refine_ls_shift/su_mean 0.000
_refine_ls_structure_factor_coef Fsqd
_refine_ls_weighting_details 'calc w=1/[\s^2^(Fo^2^)+(0.0200P)^2^+0.0000P] where P=(Fo^2^+2Fc^2^)/3'
_refine_ls_weighting_scheme calc
_refine_ls_wR_factor_gt 0.0935
_refine_ls_wR_factor_ref 0.1230
_reflns_number_gt 2974
_reflns_number_total 4984
_reflns_threshold_expression >2sigma(I)
_cod_data_source_file om300237q_si_001.cif
_cod_data_source_block BbpBrAlAlBrBbp
_cod_original_cell_volume 1373.16(17)
_cod_original_sg_symbol_Hall '-p 1'
_cod_database_code 4078300

loop_
_symmetry_equiv_pos_as_xyz
'x, y, z'
'-x, -y, -z'

loop_
_atom_site_label
_atom_site_type_symbol
_atom_site_fract_x
_atom_site_fract_y
_atom_site_fract_z
_atom_site_U_iso_or_equiv
_atom_site_adp_type
_atom_site_occupancy
_atom_site_symmetry_multiplicity
_atom_site_calc_flag
_atom_site_refinement_flags
Br1 Br 0.19305(7) 0.33933(5) 0.50139(4) 0.03588(19) Uani 1 1 d .
Si6 Si 0.50277(18) 0.67409(12) 0.77617(12) 0.0311(4) Uani 1 1 d .
Si3 Si -0.02216(18) 0.12870(12) 0.74629(12) 0.0311(4) Uani 1 1 d .
Al7 Al 0.07622(18) 0.45215(13) 0.57205(12) 0.0271(4) Uani 1 1 d .
Si7 Si 0.22766(18) 0.78500(12) 0.77658(12) 0.0290(4) Uani 1 1 d .
Si8 Si -0.29599(18) 0.24971(13) 0.68572(12) 0.0302(4) Uani 1 1 d .
C7 C 0.1024(6) 0.4567(4) 0.7291(4) 0.0250(12) Uani 1 1 d .
C8 C 0.1980(6) 0.5531(4) 0.7960(4) 0.0244(12) Uani 1 1 d .
C9 C -0.0947(6) 0.0243(4) 0.6260(4) 0.0352(14) Uani 1 1 d .
H1 H -0.0546 0.0579 0.5648 0.053 Uiso 1 1 calc R
H2 H -0.2092 0.0004 0.6064 0.053 Uiso 1 1 calc R
H3 H -0.0582 -0.0401 0.6437 0.053 Uiso 1 1 calc R
C10 C 0.2849(6) 0.6563(4) 0.7489(4) 0.0271(13) Uani 1 1 d .
H4 H 0.2470 0.6388 0.6687 0.032 Uiso 1 1 calc R
C11 C 0.1374(6) 0.4613(4) 0.9537(4) 0.0296(13) Uani 1 1 d .
H5 H 0.1495 0.4629 1.0301 0.036 Uiso 1 1 calc R
C12 C 0.0241(6) 0.3625(4) 0.7760(4) 0.0227(12) Uani 1 1 d .
C13 C 0.3656(7) 0.8826(4) 0.8932(4) 0.0392(15) Uani 1 1 d .
H6 H 0.3249 0.9440 0.9051 0.059 Uiso 1 1 calc R
H7 H 0.4684 0.9121 0.8767 0.059 Uiso 1 1 calc R
H8 H 0.3753 0.8427 0.9588 0.059 Uiso 1 1 calc R
C14 C 0.2262(6) 0.8627(4) 0.6519(4) 0.0344(14) Uani 1 1 d .
H9 H 0.1418 0.8188 0.5924 0.052 Uiso 1 1 calc R
H10 H 0.3266 0.8760 0.6319 0.052 Uiso 1 1 calc R
H11 H 0.2093 0.9339 0.6663 0.052 Uiso 1 1 calc R
C15 C 0.5290(7) 0.5438(5) 0.7245(5) 0.0456(16) Uani 1 1 d .
H12 H 0.6401 0.5494 0.7434 0.068 Uiso 1 1 calc R
H13 H 0.4904 0.5332 0.6455 0.068 Uiso 1 1 calc R
H14 H 0.4701 0.4805 0.7574 0.068 Uiso 1 1 calc R
C16 C 0.2147(6) 0.5538(4) 0.9079(4) 0.0284(13) Uani 1 1 d .
H15 H 0.2796 0.6183 0.9532 0.034 Uiso 1 1 calc R
C17 C -0.3281(6) 0.3558(4) 0.5899(4) 0.0349(14) Uani 1 1 d .
H16 H -0.4391 0.3509 0.5721 0.052 Uiso 1 1 calc R
H17 H -0.2965 0.3420 0.5234 0.052 Uiso 1 1 calc R
H18 H -0.2656 0.4301 0.6238 0.052 Uiso 1 1 calc R
C18 C 0.6023(6) 0.7033(5) 0.9240(4) 0.0439(16) Uani 1 1 d .
H19 H 0.5645 0.6376 0.9623 0.066 Uiso 1 1 calc R
H20 H 0.5789 0.7663 0.9542 0.066 Uiso 1 1 calc R
H21 H 0.7156 0.7211 0.9326 0.066 Uiso 1 1 calc R
C19 C -0.4306(6) 0.1128(4) 0.6214(4) 0.0367(14) Uani 1 1 d .
H22 H -0.4154 0.0545 0.6689 0.055 Uiso 1 1 calc R
H23 H -0.4085 0.0978 0.5516 0.055 Uiso 1 1 calc R
H24 H -0.5390 0.1137 0.6099 0.055 Uiso 1 1 calc R
C20 C -0.0830(6) 0.2556(4) 0.7077(4) 0.0255(12) Uani 1 1 d .
H25 H -0.0613 0.2674 0.6341 0.031 Uiso 1 1 calc R
C21 C 0.0424(6) 0.3661(4) 0.8888(4) 0.0262(12) Uani 1 1 d .
H26 H -0.0105 0.3032 0.9210 0.031 Uiso 1 1 calc R
C22 C 0.1944(6) 0.1679(5) 0.7821(5) 0.0430(15) Uani 1 1 d .
H27 H 0.2267 0.1039 0.8082 0.064 Uiso 1 1 calc R
H28 H 0.2364 0.2292 0.8392 0.064 Uiso 1 1 calc R
H29 H 0.2346 0.1913 0.7180 0.064 Uiso 1 1 calc R
C23 C 0.5981(6) 0.7912(4) 0.7007(4) 0.0373(14) Uani 1 1 d .
H30 H 0.5917 0.8611 0.7305 0.056 Uiso 1 1 calc R
H31 H 0.5443 0.7780 0.6238 0.056 Uiso 1 1 calc R
H32 H 0.7081 0.7958 0.7084 0.056 Uiso 1 1 calc R
C24 C 0.0299(6) 0.7449(4) 0.8072(4) 0.0361(14) Uani 1 1 d .
H33 H 0.0340 0.7098 0.8758 0.054 Uiso 1 1 calc R
H34 H -0.0455 0.6926 0.7487 0.054 Uiso 1 1 calc R
H35 H -0.0027 0.8114 0.8133 0.054 Uiso 1 1 calc R
C25 C -0.3457(6) 0.2785(5) 0.8152(4) 0.0397(15) Uani 1 1 d .
H36 H -0.4562 0.2744 0.8011 0.060 Uiso 1 1 calc R
H37 H -0.2807 0.3529 0.8474 0.060 Uiso 1 1 calc R
H38 H -0.3263 0.2233 0.8654 0.060 Uiso 1 1 calc R
C26 C -0.1010(7) 0.0651(5) 0.8629(4) 0.0427(15) Uani 1 1 d .
H39 H -0.0782 -0.0053 0.8744 0.064 Uiso 1 1 calc R
H40 H -0.2143 0.0515 0.8466 0.064 Uiso 1 1 calc R
H41 H -0.0516 0.1159 0.9285 0.064 Uiso 1 1 calc R

loop_
_atom_site_aniso_label
_atom_site_aniso_U_11
_atom_site_aniso_U_22
_atom_site_aniso_U_33
_atom_site_aniso_U_23
_atom_site_aniso_U_13
_atom_site_aniso_U_12
Br1 0.0374(4) 0.0421(4) 0.0292(3) -0.0017(2) 0.0060(3) 0.0151(3)
Si6 0.0267(9) 0.0296(9) 0.0335(9) -0.0001(7) 0.0014(7) 0.0077(7)
Si3 0.0362(10) 0.0293(9) 0.0258(8) 0.0014(6) 0.0028(7) 0.0105(7)
Al7 0.0260(10) 0.0319(10) 0.0205(8) 0.0003(7) 0.0009(7) 0.0080(8)
Si7 0.0283(9) 0.0302(9) 0.0256(8) 0.0013(6) 0.0014(7) 0.0083(7)
Si8 0.0275(9) 0.0323(9) 0.0271(8) -0.0011(7) 0.0027(7) 0.0065(7)
C7 0.023(3) 0.026(3) 0.022(3) 0.002(2) -0.001(2) 0.007(2)
C8 0.021(3) 0.027(3) 0.024(3) 0.003(2) 0.003(2) 0.009(2)
C9 0.040(4) 0.036(3) 0.031(3) 0.004(3) 0.007(3) 0.015(3)
C10 0.029(3) 0.029(3) 0.019(3) 0.001(2) 0.001(2) 0.006(3)
C11 0.031(3) 0.036(3) 0.020(3) 0.003(2) 0.000(2) 0.012(3)
C12 0.017(3) 0.026(3) 0.023(3) -0.001(2) 0.000(2) 0.007(2)
C13 0.044(4) 0.031(3) 0.039(4) -0.005(3) -0.003(3) 0.014(3)
C14 0.030(3) 0.036(3) 0.035(3) 0.006(3) 0.002(3) 0.010(3)
C15 0.028(4) 0.045(4) 0.059(4) -0.001(3) 0.005(3) 0.008(3)
C16 0.027(3) 0.027(3) 0.026(3) -0.002(2) -0.002(2) 0.005(2)
C17 0.032(4) 0.036(3) 0.033(3) -0.002(3) 0.003(3) 0.009(3)
C18 0.030(4) 0.054(4) 0.042(4) 0.005(3) -0.009(3) 0.016(3)
C19 0.033(4) 0.036(3) 0.037(3) 0.004(3) 0.006(3) 0.007(3)
C20 0.028(3) 0.029(3) 0.016(3) 0.001(2) 0.003(2) 0.006(2)
C21 0.029(3) 0.021(3) 0.027(3) 0.002(2) 0.007(2) 0.006(2)
C22 0.043(4) 0.041(4) 0.042(4) 0.001(3) -0.003(3) 0.018(3)
C23 0.024(3) 0.038(4) 0.043(4) -0.003(3) 0.001(3) 0.003(3)
C24 0.041(4) 0.040(4) 0.031(3) 0.005(3) 0.005(3) 0.019(3)
C25 0.035(4) 0.048(4) 0.033(3) -0.001(3) 0.004(3) 0.012(3)
C26 0.056(4) 0.037(4) 0.033(3) 0.005(3) 0.009(3) 0.013(3)

loop_
_atom_type_symbol
_atom_type_description
_atom_type_scat_dispersion_real
_atom_type_scat_dispersion_imag
_atom_type_scat_source
C C 0.0033 0.0016 'International Tables Vol C Tables 4.2.6.8 and 6.1.1.4'
H H 0.0000 0.0000 'International Tables Vol C Tables 4.2.6.8 and 6.1.1.4'
Al Al 0.0645 0.0514 'International Tables Vol C Tables 4.2.6.8 and 6.1.1.4'
Si Si 0.0817 0.0704 'International Tables Vol C Tables 4.2.6.8 and 6.1.1.4'
Br Br -0.2901 2.4595 'International Tables Vol C Tables 4.2.6.8 and 6.1.1.4'

loop_
_geom_angle_atom_site_label_1
_geom_angle_atom_site_label_2
_geom_angle_atom_site_label_3
_geom_angle
_geom_angle_site_symmetry_3
C15 Si6 C23 108.5(3) .
C15 Si6 C18 108.7(3) .
C23 Si6 C18 108.9(3) .
C15 Si6 C10 108.5(2) .
C23 Si6 C10 109.2(2) .
C18 Si6 C10 112.9(2) .
C22 Si3 C9 107.6(3) .
C22 Si3 C26 109.7(3) .
C9 Si3 C26 109.5(2) .
C22 Si3 C20 109.1(2) .
C9 Si3 C20 108.8(2) .
C26 Si3 C20 112.0(2) .
C7 Al7 Br1 115.17(16) .
C7 Al7 Al7 130.62(18) 2_566
Br1 Al7 Al7 114.18(9) 2_566
C24 Si7 C14 110.1(2) .
C24 Si7 C13 106.9(3) .
C14 Si7 C13 107.5(3) .
C24 Si7 C10 110.6(2) .
C14 Si7 C10 107.3(2) .
C13 Si7 C10 114.4(2) .
C25 Si8 C19 108.6(3) .
C25 Si8 C17 110.2(3) .
C19 Si8 C17 107.1(2) .
C25 Si8 C20 111.5(2) .
C19 Si8 C20 112.0(2) .
C17 Si8 C20 107.3(2) .
C12 C7 C8 119.8(4) .
C12 C7 Al7 119.4(4) .
C8 C7 Al7 120.8(4) .
C16 C8 C7 119.5(5) .
C16 C8 C10 119.0(4) .
C7 C8 C10 121.5(4) .
Si3 C9 H1 109.5 .
Si3 C9 H2 109.5 .
H1 C9 H2 109.5 .
Si3 C9 H3 109.5 .
H1 C9 H3 109.5 .
H2 C9 H3 109.5 .
C8 C10 Si6 111.5(3) .
C8 C10 Si7 114.2(3) .
Si6 C10 Si7 116.6(3) .
C8 C10 H4 104.3 .
Si6 C10 H4 104.3 .
Si7 C10 H4 104.3 .
C16 C11 C21 120.5(5) .
C16 C11 H5 119.8 .
C21 C11 H5 119.8 .
C21 C12 C7 119.3(4) .
C21 C12 C20 118.4(4) .
C7 C12 C20 122.3(4) .
Si7 C13 H6 109.5 .
Si7 C13 H7 109.5 .
H6 C13 H7 109.5 .
Si7 C13 H8 109.5 .
H6 C13 H8 109.5 .
H7 C13 H8 109.5 .
Si7 C14 H9 109.5 .
Si7 C14 H10 109.5 .
H9 C14 H10 109.5 .
Si7 C14 H11 109.5 .
H9 C14 H11 109.5 .
H10 C14 H11 109.5 .
Si6 C15 H12 109.5 .
Si6 C15 H13 109.5 .
H12 C15 H13 109.5 .
Si6 C15 H14 109.5 .
H12 C15 H14 109.5 .
H13 C15 H14 109.5 .
C11 C16 C8 120.6(5) .
C11 C16 H15 119.7 .
C8 C16 H15 119.7 .
Si8 C17 H16 109.5 .
Si8 C17 H17 109.5 .
H16 C17 H17 109.5 .
Si8 C17 H18 109.5 .
H16 C17 H18 109.5 .
H17 C17 H18 109.5 .
Si6 C18 H19 109.5 .
Si6 C18 H20 109.5 .
H19 C18 H20 109.5 .
Si6 C18 H21 109.5 .
H19 C18 H21 109.5 .
H20 C18 H21 109.5 .
Si8 C19 H22 109.5 .
Si8 C19 H23 109.5 .
H22 C19 H23 109.5 .
Si8 C19 H24 109.5 .
H22 C19 H24 109.5 .
H23 C19 H24 109.5 .
C12 C20 Si3 113.4(3) .
C12 C20 Si8 110.8(3) .
Si3 C20 Si8 120.1(3) .
C12 C20 H25 103.5 .
Si3 C20 H25 103.5 .
Si8 C20 H25 103.5 .
C11 C21 C12 120.3(5) .
C11 C21 H26 119.8 .
C12 C21 H26 119.8 .
Si3 C22 H27 109.5 .
Si3 C22 H28 109.5 .
H27 C22 H28 109.5 .
Si3 C22 H29 109.5 .
H27 C22 H29 109.5 .
H28 C22 H29 109.5 .
Si6 C23 H30 109.5 .
Si6 C23 H31 109.5 .
H30 C23 H31 109.5 .
Si6 C23 H32 109.5 .
H30 C23 H32 109.5 .
H31 C23 H32 109.5 .
Si7 C24 H33 109.5 .
Si7 C24 H34 109.5 .
H33 C24 H34 109.5 .
Si7 C24 H35 109.5 .
H33 C24 H35 109.5 .
H34 C24 H35 109.5 .
Si8 C25 H36 109.5 .
Si8 C25 H37 109.5 .
H36 C25 H37 109.5 .
Si8 C25 H38 109.5 .
H36 C25 H38 109.5 .
H37 C25 H38 109.5 .
Si3 C26 H39 109.5 .
Si3 C26 H40 109.5 .
H39 C26 H40 109.5 .
Si3 C26 H41 109.5 .
H39 C26 H41 109.5 .
H40 C26 H41 109.5 .

loop_
_geom_bond_atom_site_label_1
_geom_bond_atom_site_label_2
_geom_bond_distance
_geom_bond_site_symmetry_2
Br1 Al7 2.3023(17) .
Si6 C15 1.866(6) .
Si6 C23 1.875(5) .
Si6 C18 1.877(5) .
Si6 C10 1.903(5) .
Si3 C22 1.856(6) .
Si3 C9 1.871(5) .
Si3 C26 1.875(5) .
Si3 C20 1.889(5) .
Al7 C7 1.952(5) .
Al7 Al7 2.592(3) 2_566
Si7 C24 1.869(5) .
Si7 C14 1.872(5) .
Si7 C13 1.879(5) .
Si7 C10 1.905(5) .
Si8 C25 1.858(5) .
Si8 C19 1.858(5) .
Si8 C17 1.867(5) .
Si8 C20 1.898(5) .
C7 C12 1.412(7) .
C7 C8 1.412(7) .
C8 C16 1.394(6) .
C8 C10 1.520(7) .
C9 H1 0.9800 .
C9 H2 0.9800 .
C9 H3 0.9800 .
C10 H4 1.0000 .
C11 C16 1.385(7) .
C11 C21 1.388(7) .
C11 H5 0.9500 .
C12 C21 1.402(6) .
C12 C20 1.536(7) .
C13 H6 0.9800 .
C13 H7 0.9800 .
C13 H8 0.9800 .
C14 H9 0.9800 .
C14 H10 0.9800 .
C14 H11 0.9800 .
C15 H12 0.9800 .
C15 H13 0.9800 .
C15 H14 0.9800 .
C16 H15 0.9500 .
C17 H16 0.9800 .
C17 H17 0.9800 .
C17 H18 0.9800 .
C18 H19 0.9800 .
C18 H20 0.9800 .
C18 H21 0.9800 .
C19 H22 0.9800 .
C19 H23 0.9800 .
C19 H24 0.9800 .
C20 H25 1.0000 .
C21 H26 0.9500 .
C22 H27 0.9800 .
C22 H28 0.9800 .
C22 H29 0.9800 .
C23 H30 0.9800 .
C23 H31 0.9800 .
C23 H32 0.9800 .
C24 H33 0.9800 .
C24 H34 0.9800 .
C24 H35 0.9800 .
C25 H36 0.9800 .
C25 H37 0.9800 .
C25 H38 0.9800 .
C26 H39 0.9800 .
C26 H40 0.9800 .
C26 H41 0.9800 .

loop_
_geom_torsion_atom_site_label_1
_geom_torsion_atom_site_label_2
_geom_torsion_atom_site_label_3
_geom_torsion_atom_site_label_4
_geom_torsion
_geom_torsion_site_symmetry_1
Br1 Al7 C7 C12 -70.3(4) .
Al7 Al7 C7 C12 107.6(4) 2_566
Br1 Al7 C7 C8 109.9(4) .
Al7 Al7 C7 C8 -72.2(5) 2_566
C12 C7 C8 C16 0.3(7) .
Al7 C7 C8 C16 -179.9(4) .
C12 C7 C8 C10 179.8(4) .
Al7 C7 C8 C10 -0.5(7) .
C16 C8 C10 Si6 73.4(5) .
C7 C8 C10 Si6 -106.0(5) .
C16 C8 C10 Si7 -61.5(5) .
C7 C8 C10 Si7 119.1(5) .
C15 Si6 C10 C8 54.4(4) .
C23 Si6 C10 C8 172.6(3) .
C18 Si6 C10 C8 -66.1(4) .
C15 Si6 C10 Si7 -171.8(3) .
C23 Si6 C10 Si7 -53.7(3) .
C18 Si6 C10 Si7 67.6(3) .
C24 Si7 C10 C8 -21.8(4) .
C14 Si7 C10 C8 -141.9(4) .
C13 Si7 C10 C8 98.9(4) .
C24 Si7 C10 Si6 -154.3(3) .
C14 Si7 C10 Si6 85.6(3) .
C13 Si7 C10 Si6 -33.6(4) .
C8 C7 C12 C21 0.1(7) .
Al7 C7 C12 C21 -179.6(4) .
C8 C7 C12 C20 179.3(5) .
Al7 C7 C12 C20 -0.5(6) .
C21 C11 C16 C8 0.2(8) .
C7 C8 C16 C11 -0.5(7) .
C10 C8 C16 C11 -180.0(5) .
C21 C12 C20 Si3 -58.2(5) .
C7 C12 C20 Si3 122.7(4) .
C21 C12 C20 Si8 80.2(5) .
C7 C12 C20 Si8 -98.9(5) .
C22 Si3 C20 C12 -37.2(4) .
C9 Si3 C20 C12 -154.3(4) .
C26 Si3 C20 C12 84.5(4) .
C22 Si3 C20 Si8 -171.3(3) .
C9 Si3 C20 Si8 71.5(3) .
C26 Si3 C20 Si8 -49.7(4) .
C25 Si8 C20 C12 -49.5(4) .
C19 Si8 C20 C12 -171.4(3) .
C17 Si8 C20 C12 71.3(4) .
C25 Si8 C20 Si3 85.7(3) .
C19 Si8 C20 Si3 -36.2(4) .
C17 Si8 C20 Si3 -153.5(3) .
C16 C11 C21 C12 0.3(8) .
C7 C12 C21 C11 -0.4(7) .
C20 C12 C21 C11 -179.6(5) .
